data_4506860
loop_
_publ_author_name
'Liebig, Thomas J.'
'Ruschewitz, Uwe'

_publ_section_title
;
 Supramolecular Polymers with [Co(en)3]3+Cores (en = ethylenediamine)
;
_journal_issue 11
_journal_name_full 'Crystal Growth &amp; Design'
_journal_page_first 5402
_journal_paper_doi 10.1021/cg3010085
_journal_volume 12
_journal_year 2012
_chemical_formula_moiety '2(C6 H24 C N6), 3(C4 H2 O4), 11.25(H2O)''
_chemical_formula_sum 'C24 H76 Co2 N12 O23.25'
_chemical_formula_weight 1023.48
_chemical_name_systematic
;
?
;
_space_group_IT_number 4
_symmetry_cell_setting monoclinic
_symmetry_space_group_name_Hall 'P 2yb'
_symmetry_space_group_name_H-M 'P 1 21 1'
_atom_sites_solution_hydrogens mixed
_atom_sites_solution_primary direct
_atom_sites_solution_secondary difmap
_audit_creation_method SHELXL-97
_cell_angle_alpha 90.00
_cell_angle_beta 103.424(6)
_cell_angle_gamma 90.00
_cell_formula_units_Z 2
_cell_length_a 8.8860(7)
_cell_length_b 21.164(2)
_cell_length_c 12.7010(10)
_cell_measurement_temperature 170(2)
_cell_volume 2323.3(3)
_computing_cell_refinement
;
IPDS program system (Stoe IPDS V2.87, 1996/97)
;
_computing_data_collection
;
IPDS program system (Stoe IPDS V2.87, 1996/97)
;
_computing_data_reduction
;
IPDS program system (Stoe IPDS V2.87, 1996/97)
;
_computing_molecular_graphics 'DIAMOND (Brandenburg, 2001)'
_computing_publication_material 'publCIF (Westrip, 2009)'
_computing_structure_refinement 'SHELXL-97 (Sheldrick, 1997)'
_computing_structure_solution 'SIR92 (Altomare, 1993)'
_diffrn_ambient_temperature 170(2)
_diffrn_measured_fraction_theta_full 0.989
_diffrn_measured_fraction_theta_max 0.989
_diffrn_measurement_device_type 'Stoe IPDS II'
_diffrn_measurement_method '\f scans'
_diffrn_radiation_monochromator graphite
_diffrn_radiation_source 'fine-focus sealed tube'
_diffrn_radiation_type MoK\a
_diffrn_radiation_wavelength 0.71073
_diffrn_reflns_av_R_equivalents 0.0604
_diffrn_reflns_av_sigmaI/netI 0.0424
_diffrn_reflns_limit_h_max 11
_diffrn_reflns_limit_h_min -11
_diffrn_reflns_limit_k_max 27
_diffrn_reflns_limit_k_min -27
_diffrn_reflns_limit_l_max 16
_diffrn_reflns_limit_l_min -16
_diffrn_reflns_number 36869
_diffrn_reflns_theta_full 27.34
_diffrn_reflns_theta_max 27.34
_diffrn_reflns_theta_min 1.65
_diffrn_standards_decay_% 0
_diffrn_standards_interval_time 0
_diffrn_standards_number 0
_exptl_absorpt_coefficient_mu 0.804
_exptl_absorpt_correction_T_max 0.924
_exptl_absorpt_correction_T_min 0.690
_exptl_absorpt_correction_type numerical
_exptl_absorpt_process_details
;
(X-RED; Stoe & Cie, 2001; the crystal shape was optimized by
X-SHAPE; Stoe & Cie, 1999)
;
_exptl_crystal_colour orange
_exptl_crystal_density_diffrn 1.462
_exptl_crystal_density_method 'not measured'
_exptl_crystal_description plate
_exptl_crystal_F_000 1088
_exptl_crystal_size_max 0.5
_exptl_crystal_size_mid 0.4
_exptl_crystal_size_min 0.1
_refine_diff_density_max 0.797
_refine_diff_density_min -0.437
_refine_diff_density_rms 0.074
_refine_ls_abs_structure_details 'Flack H D (1983), Acta Cryst. A39, 876-881'
_refine_ls_abs_structure_Flack -0.003(11)
_refine_ls_extinction_coef 0.0092(6)
_refine_ls_extinction_expression Fc^*^=kFc[1+0.001xFc^2^\l^3^/sin(2\q)]^-1/4^
_refine_ls_extinction_method SHELXL
_refine_ls_goodness_of_fit_ref 1.052
_refine_ls_hydrogen_treatment mixed
_refine_ls_matrix_type full
_refine_ls_number_parameters 621
_refine_ls_number_reflns 10310
_refine_ls_number_restraints 34
_refine_ls_restrained_S_all 1.053
_refine_ls_R_factor_all 0.0447
_refine_ls_R_factor_gt 0.0368
_refine_ls_shift/su_max 0.001
_refine_ls_shift/su_mean 0.000
_refine_ls_structure_factor_coef Fsqd
_refine_ls_weighting_details 'calc w=1/[\s^2^(Fo^2^)+(0.0577P)^2^+0.5623P] where P=(Fo^2^+2Fc^2^)/3'
_refine_ls_weighting_scheme calc
_refine_ls_wR_factor_gt 0.0913
_refine_ls_wR_factor_ref 0.0989
_reflns_number_gt 9040
_reflns_number_total 10310
_reflns_threshold_expression >2\s(I)
_cod_data_source_file cg3010085_si_001.cif
_cod_data_source_block ltj361
_cod_original_sg_symbol_H-M P21
_cod_database_code 4506860

loop_
_symmetry_equiv_pos_as_xyz
'x, y, z'
'-x, y+1/2, -z'

loop_
_atom_site_label
_atom_site_type_symbol
_atom_site_fract_x
_atom_site_fract_y
_atom_site_fract_z
_atom_site_U_iso_or_equiv
_atom_site_adp_type
_atom_site_occupancy
_atom_site_symmetry_multiplicity
_atom_site_calc_flag
_atom_site_refinement_flags
C1 C 0.6161(4) -0.03522(17) 0.6083(3) 0.0327(7) Uani 1 1 d .
H1C H 0.5641 -0.0732 0.6239 0.039 Uiso 1 1 calc R
H1D H 0.7129 -0.0310 0.6620 0.039 Uiso 1 1 calc R
C2 C 0.6455(4) -0.03862(16) 0.4966(3) 0.0321(7) Uani 1 1 d .
H2C H 0.7208 -0.0713 0.4933 0.039 Uiso 1 1 calc R
H2D H 0.5505 -0.0482 0.4438 0.039 Uiso 1 1 calc R
C3 C 0.3015(3) 0.13351(16) 0.4080(2) 0.0260(6) Uani 1 1 d .
H3C H 0.1995 0.1224 0.3655 0.031 Uiso 1 1 calc R
H3D H 0.3356 0.1715 0.3778 0.031 Uiso 1 1 calc R
C4 C 0.2963(3) 0.14429(16) 0.5243(3) 0.0277(7) Uani 1 1 d .
H4C H 0.2376 0.1821 0.5309 0.033 Uiso 1 1 calc R
H4D H 0.2480 0.1087 0.5516 0.033 Uiso 1 1 calc R
C5 C 0.8413(4) 0.16889(18) 0.5154(3) 0.0311(7) Uani 1 1 d .
H5C H 0.8749 0.2097 0.4948 0.037 Uiso 1 1 calc R
H5D H 0.9129 0.1369 0.5021 0.037 Uiso 1 1 calc R
C6 C 0.8364(4) 0.16910(18) 0.6334(3) 0.0313(7) Uani 1 1 d .
H6C H 0.9400 0.1726 0.6789 0.038 Uiso 1 1 calc R
H6D H 0.7753 0.2044 0.6488 0.038 Uiso 1 1 calc R
C7 C 1.2071(3) -0.22683(17) 0.9950(3) 0.0283(7) Uani 1 1 d .
H7C H 1.3145 -0.2150 1.0023 0.034 Uiso 1 1 calc R
H7D H 1.1873 -0.2654 0.9529 0.034 Uiso 1 1 calc R
C8 C 1.1739(3) -0.23658(17) 1.1052(2) 0.0273(7) Uani 1 1 d .
H8C H 1.2246 -0.2747 1.1382 0.033 Uiso 1 1 calc R
H8D H 1.2128 -0.2011 1.1520 0.033 Uiso 1 1 calc R
C9 C 0.6785(4) -0.26772(18) 0.8539(3) 0.0309(7) Uani 1 1 d .
H9C H 0.6584 -0.3102 0.8255 0.037 Uiso 1 1 calc R
H9D H 0.6151 -0.2385 0.8037 0.037 Uiso 1 1 calc R
C10 C 0.6414(4) -0.26287(16) 0.9634(3) 0.0286(7) Uani 1 1 d .
H10C H 0.5307 -0.2663 0.9565 0.034 Uiso 1 1 calc R
H10D H 0.6923 -0.2965 1.0103 0.034 Uiso 1 1 calc R
C11 C 0.8528(4) -0.05640(16) 0.9115(3) 0.0312(7) Uani 1 1 d .
H11C H 0.7807 -0.0254 0.8723 0.037 Uiso 1 1 calc R
H11D H 0.9563 -0.0449 0.9059 0.037 Uiso 1 1 calc R
C12 C 0.8444(4) -0.05808(16) 1.0287(2) 0.0287(7) Uani 1 1 d .
H12A H 0.8854 -0.0193 1.0650 0.034 Uiso 1 1 calc R
H12B H 0.7380 -0.0629 1.0344 0.034 Uiso 1 1 calc R
C13 C 0.4211(3) -0.09249(16) 0.8512(3) 0.0285(7) Uani 1 1 d .
C14 C 0.0676(4) -0.00563(18) 0.6717(3) 0.0336(7) Uani 1 1 d .
C15 C 0.6268(3) 0.08282(17) 1.1892(2) 0.0238(6) Uani 1 1 d .
C16 C 0.5795(3) 0.0954(2) 0.8778(2) 0.0296(7) Uani 1 1 d .
C17 C 0.8922(3) -0.1817(2) 0.6260(2) 0.0278(6) Uani 1 1 d .
C18 C 0.8513(3) -0.18175(19) 0.3131(2) 0.0269(6) Uani 1 1 d .
C131 C 0.2848(3) -0.04994(17) 0.8118(3) 0.0303(7) Uani 1 1 d .
H131 H 0.2535 -0.0239 0.8617 0.036 Uiso 1 1 calc R
C132 C 0.2070(3) -0.04753(17) 0.7100(3) 0.0314(7) Uani 1 1 d .
H132 H 0.2395 -0.0728 0.6595 0.038 Uiso 1 1 calc R
C151 C 0.6550(3) 0.08939(18) 1.0785(2) 0.0262(6) Uani 1 1 d .
H151 H 0.7571 0.0933 1.0729 0.031 Uiso 1 1 calc R
C152 C 0.5458(3) 0.09002(19) 0.9875(2) 0.0269(6) Uani 1 1 d .
H152 H 0.4431 0.0869 0.9921 0.032 Uiso 1 1 calc R
C171 C 0.9275(3) -0.18045(18) 0.5155(2) 0.0268(6) Uani 1 1 d .
H171 H 1.0302 -0.1763 0.5116 0.032 Uiso 1 1 calc R
C172 C 0.8213(3) -0.18494(18) 0.4242(2) 0.0245(6) Uani 1 1 d .
H172 H 0.7194 -0.1905 0.4291 0.029 Uiso 1 1 calc R
N1 N 0.5165(3) 0.02122(12) 0.61002(19) 0.0252(5) Uani 1 1 d .
H1A H 0.5216 0.0331 0.6788 0.030 Uiso 1 1 calc R
H1B H 0.4174 0.0120 0.5786 0.030 Uiso 1 1 calc R
N2 N 0.7056(3) 0.02442(12) 0.47416(19) 0.0249(5) Uani 1 1 d .
H2A H 0.6942 0.0295 0.4024 0.030 Uiso 1 1 calc R
H2B H 0.8070 0.0273 0.5061 0.030 Uiso 1 1 calc R
N3 N 0.4117(3) 0.08122(12) 0.40657(17) 0.0224(5) Uani 1 1 d .
H3A H 0.4438 0.0822 0.3444 0.027 Uiso 1 1 calc R
H3B H 0.3648 0.0439 0.4104 0.027 Uiso 1 1 calc R
N4 N 0.4597(3) 0.15142(12) 0.58585(18) 0.0248(5) Uani 1 1 d .
H4A H 0.4665 0.1444 0.6567 0.030 Uiso 1 1 calc R
H4B H 0.4927 0.1910 0.5781 0.030 Uiso 1 1 calc R
N5 N 0.6813(3) 0.15476(12) 0.45204(19) 0.0246(5) Uani 1 1 d .
H5A H 0.6841 0.1403 0.3859 0.030 Uiso 1 1 calc R
H5B H 0.6234 0.1901 0.4440 0.030 Uiso 1 1 calc R
N6 N 0.7648(3) 0.10843(12) 0.65388(18) 0.0244(5) Uani 1 1 d .
H6A H 0.7311 0.1111 0.7153 0.029 Uiso 1 1 calc R
H6B H 0.8351 0.0771 0.6615 0.029 Uiso 1 1 calc R
N7 N 1.1031(3) -0.17545(13) 0.94084(19) 0.0262(5) Uani 1 1 d .
H7A H 1.0924 -0.1778 0.8687 0.031 Uiso 1 1 calc R
H7B H 1.1444 -0.1376 0.9635 0.031 Uiso 1 1 calc R
N8 N 1.0032(3) -0.24220(12) 1.09126(18) 0.0244(5) Uani 1 1 d .
H8A H 0.9771 -0.2324 1.1536 0.029 Uiso 1 1 calc R
H8B H 0.9731 -0.2822 1.0735 0.029 Uiso 1 1 calc R
N9 N 0.8450(3) -0.25193(12) 0.86786(19) 0.0255(5) Uani 1 1 d .
H9A H 0.8631 -0.2393 0.8043 0.031 Uiso 1 1 calc R
H9B H 0.9033 -0.2863 0.8903 0.031 Uiso 1 1 calc R
N10 N 0.6981(3) -0.20027(12) 1.00911(18) 0.0244(5) Uani 1 1 d .
H10A H 0.7080 -0.2002 1.0813 0.029 Uiso 1 1 calc R
H10B H 0.6303 -0.1699 0.9800 0.029 Uiso 1 1 calc R
N11 N 0.8129(3) -0.12016(12) 0.86559(18) 0.0239(5) Uani 1 1 d .
H11A H 0.8518 -0.1255 0.8068 0.029 Uiso 1 1 calc R
H11B H 0.7095 -0.1244 0.8454 0.029 Uiso 1 1 calc R
N12 N 0.9388(3) -0.11316(12) 1.07809(19) 0.0248(5) Uani 1 1 d .
H12C H 0.9132 -0.1242 1.1401 0.030 Uiso 1 1 calc R
H12D H 1.0399 -0.1030 1.0935 0.030 Uiso 1 1 calc R
O1 O 0.1804(4) 0.1412(2) 0.8141(3) 0.0709(10) Uani 1 1 d D
H1E H 0.268(3) 0.124(2) 0.801(3) 0.050 Uiso 1 1 d D
H1F H 0.140(4) 0.149(2) 0.7463(18) 0.050 Uiso 1 1 d D
O2 O 0.2027(3) 0.04820(13) 1.10649(19) 0.0345(5) Uani 1 1 d D
H2E H 0.151(4) 0.048(2) 1.159(3) 0.050 Uiso 1 1 d D
H2F H 0.294(3) 0.064(2) 1.138(3) 0.050 Uiso 1 1 d D
O3 O 0.2771(3) -0.07494(12) 1.07812(19) 0.0326(5) Uani 1 1 d D
H3E H 0.267(5) -0.0336(9) 1.081(3) 0.050 Uiso 1 1 d D
H3F H 0.346(4) -0.0789(19) 1.037(3) 0.050 Uiso 1 1 d D
O4 O 1.0306(3) 0.02263(16) 1.2514(2) 0.0453(6) Uani 1 1 d D
H4E H 0.941(3) 0.037(2) 1.258(3) 0.050 Uiso 1 1 d D
H4F H 1.081(4) 0.007(2) 1.315(2) 0.050 Uiso 1 1 d D
O5 O 0.2798(4) -0.2238(2) 0.7046(4) 0.0882(14) Uani 1 1 d D
H5E H 0.349(4) -0.1936(16) 0.740(3) 0.050 Uiso 1 1 d D
H5F H 0.332(5) -0.223(2) 0.652(3) 0.050 Uiso 1 1 d D
O6 O 0.9931(4) 0.13404(16) 0.9982(3) 0.0650(9) Uani 1 1 d D
H6E H 1.043(4) 0.124(2) 0.944(3) 0.050 Uiso 1 1 d D
H6F H 0.900(3) 0.121(2) 0.959(3) 0.050 Uiso 1 1 d D
O7 O 0.4871(3) -0.23234(12) 0.5166(2) 0.0372(6) Uani 1 1 d D
H7E H 0.429(4) -0.2003(15) 0.487(3) 0.050 Uiso 1 1 d D
H7F H 0.567(3) -0.2196(19) 0.566(3) 0.050 Uiso 1 1 d D
O8 O 1.2716(3) -0.14567(13) 0.4060(2) 0.0343(5) Uani 1 1 d D
H8E H 1.180(3) -0.163(2) 0.376(3) 0.050 Uiso 1 1 d D
H8F H 1.329(4) -0.144(2) 0.358(3) 0.050 Uiso 1 1 d D
O9 O 0.9382(5) 0.1873(2) 1.2534(3) 0.0764(10) Uani 1 1 d D
H9E H 0.882(4) 0.1512(13) 1.267(3) 0.050 Uiso 1 1 d D
H9F H 0.949(5) 0.2074(18) 1.321(2) 0.050 Uiso 1 1 d D
O10 O 0.2169(3) -0.02206(11) 0.44670(18) 0.0296(5) Uani 1 1 d D
H10E H 0.237(5) -0.0607(11) 0.435(3) 0.050 Uiso 1 1 d D
H10F H 0.161(4) -0.0210(19) 0.496(3) 0.050 Uiso 1 1 d D
O11 O 0.4555(3) -0.1259(2) 0.2682(2) 0.0601(9) Uani 1 1 d D
H11E H 0.408(4) -0.1093(19) 0.204(2) 0.050 Uiso 1 1 d D
H11F H 0.526(4) -0.1506(17) 0.251(3) 0.050 Uiso 1 1 d D
O13A O 0.4663(3) -0.09964(13) 0.95205(18) 0.0352(5) Uani 1 1 d .
O13B O 0.4819(3) -0.11924(12) 0.78285(18) 0.0337(5) Uani 1 1 d .
O14A O 0.0276(3) 0.00394(14) 0.57004(19) 0.0392(6) Uani 1 1 d .
O14B O 0.0021(3) 0.01783(16) 0.7391(2) 0.0498(7) Uani 1 1 d .
O15A O 0.4913(2) 0.08635(14) 1.20203(16) 0.0320(5) Uani 1 1 d .
O15B O 0.7450(3) 0.07615(12) 1.26623(17) 0.0330(6) Uani 1 1 d .
O16A O 0.4649(3) 0.0957(2) 0.79814(18) 0.0603(9) Uani 1 1 d .
O16B O 0.7159(3) 0.10073(15) 0.86906(17) 0.0365(6) Uani 1 1 d .
O17A O 0.7599(3) -0.19121(16) 0.63660(17) 0.0386(6) Uani 1 1 d .
O17B O 1.0018(3) -0.1681(2) 0.7035(2) 0.0625(11) Uani 1 1 d .
O18A O 0.7369(3) -0.17155(16) 0.23679(18) 0.0461(8) Uani 1 1 d .
O18B O 0.9867(3) -0.18764(14) 0.30035(17) 0.0336(5) Uani 1 1 d .
Co1 Co 0.59027(4) 0.090280(16) 0.53068(3) 0.01836(9) Uani 1 1 d .
Co2 Co 0.89975(4) -0.183958(16) 0.97550(3) 0.01875(10) Uani 1 1 d .
O20 O 0.4635(12) 0.2268(5) 0.7981(8) 0.038(2) Uiso 0.25 1 d P

loop_
_atom_site_aniso_label
_atom_site_aniso_U_11
_atom_site_aniso_U_22
_atom_site_aniso_U_33
_atom_site_aniso_U_23
_atom_site_aniso_U_13
_atom_site_aniso_U_12
C1 0.0352(16) 0.0293(17) 0.0345(17) 0.0118(13) 0.0099(14) 0.0073(14)
C2 0.0350(16) 0.0231(16) 0.0399(18) 0.0002(13) 0.0119(14) 0.0044(13)
C3 0.0235(13) 0.0267(16) 0.0257(14) 0.0003(12) 0.0014(11) 0.0026(12)
C4 0.0201(13) 0.0304(17) 0.0318(15) -0.0029(13) 0.0045(11) 0.0017(12)
C5 0.0227(14) 0.040(2) 0.0289(15) 0.0024(13) 0.0034(12) -0.0082(13)
C6 0.0241(14) 0.038(2) 0.0277(15) -0.0010(13) -0.0034(12) -0.0075(13)
C7 0.0207(13) 0.0328(17) 0.0318(15) 0.0004(13) 0.0068(12) 0.0058(12)
C8 0.0205(13) 0.0355(18) 0.0238(14) 0.0009(12) 0.0010(11) 0.0032(12)
C9 0.0280(15) 0.0315(18) 0.0318(16) -0.0026(13) 0.0042(13) -0.0019(13)
C10 0.0246(14) 0.0266(17) 0.0357(16) -0.0018(13) 0.0095(12) -0.0027(12)
C11 0.0362(16) 0.0238(16) 0.0316(16) 0.0037(12) 0.0040(13) 0.0020(13)
C12 0.0290(14) 0.0271(17) 0.0291(15) -0.0010(12) 0.0047(12) 0.0050(13)
C13 0.0218(13) 0.0323(17) 0.0311(16) 0.0078(13) 0.0054(12) 0.0032(12)
C14 0.0271(15) 0.042(2) 0.0321(16) 0.0139(14) 0.0085(12) 0.0102(14)
C15 0.0245(13) 0.0270(17) 0.0202(12) 0.0026(12) 0.0057(10) 0.0006(13)
C16 0.0314(15) 0.038(2) 0.0200(13) 0.0003(13) 0.0076(11) 0.0001(14)
C17 0.0296(14) 0.0348(17) 0.0190(12) 0.0003(13) 0.0060(11) -0.0067(15)
C18 0.0344(15) 0.0266(15) 0.0210(13) -0.0011(14) 0.0088(11) 0.0058(15)
C131 0.0251(14) 0.0353(18) 0.0308(15) 0.0111(13) 0.0073(12) 0.0073(13)
C132 0.0231(14) 0.0384(19) 0.0355(16) 0.0107(14) 0.0122(12) 0.0094(13)
C151 0.0264(13) 0.0312(16) 0.0222(13) 0.0006(14) 0.0081(11) 0.0044(14)
C152 0.0265(13) 0.0333(17) 0.0216(13) -0.0034(14) 0.0070(11) -0.0022(14)
C171 0.0294(14) 0.0306(17) 0.0214(13) -0.0009(14) 0.0079(11) 0.0019(14)
C172 0.0285(13) 0.0269(15) 0.0196(12) 0.0010(13) 0.0089(10) 0.0003(14)
N1 0.0265(11) 0.0282(13) 0.0211(11) 0.0035(9) 0.0061(9) 0.0012(10)
N2 0.0261(11) 0.0285(13) 0.0205(11) 0.0039(9) 0.0062(9) 0.0050(10)
N3 0.0235(10) 0.0255(12) 0.0179(10) 0.0010(9) 0.0040(8) -0.0002(9)
N4 0.0238(11) 0.0307(13) 0.0194(11) -0.0003(9) 0.0041(9) 0.0004(10)
N5 0.0219(11) 0.0287(13) 0.0227(11) 0.0023(9) 0.0038(9) -0.0016(10)
N6 0.0236(11) 0.0295(13) 0.0203(11) 0.0001(9) 0.0055(9) 0.0018(9)
N7 0.0230(11) 0.0333(14) 0.0231(11) -0.0011(10) 0.0066(9) -0.0005(10)
N8 0.0242(11) 0.0288(13) 0.0204(11) -0.0002(9) 0.0059(9) 0.0020(10)
N9 0.0244(11) 0.0296(13) 0.0228(11) -0.0022(9) 0.0062(9) -0.0009(10)
N10 0.0233(11) 0.0281(13) 0.0217(11) -0.0002(9) 0.0050(9) 0.0015(9)
N11 0.0239(11) 0.0283(13) 0.0199(11) -0.0009(9) 0.0058(9) 0.0014(10)
N12 0.0253(11) 0.0267(13) 0.0215(11) -0.0003(9) 0.0041(9) -0.0016(10)
O1 0.0590(19) 0.081(3) 0.061(2) -0.0182(18) -0.0110(16) 0.0136(17)
O2 0.0278(11) 0.0407(14) 0.0331(11) 0.0005(10) 0.0033(9) -0.0003(10)
O3 0.0298(11) 0.0358(14) 0.0321(11) -0.0024(10) 0.0070(9) -0.0024(10)
O4 0.0307(12) 0.0739(19) 0.0317(12) 0.0024(12) 0.0080(10) 0.0088(13)
O5 0.063(2) 0.114(4) 0.094(3) -0.044(3) 0.031(2) -0.042(2)
O6 0.0478(16) 0.0362(17) 0.094(3) 0.0173(16) -0.0180(16) -0.0073(13)
O7 0.0297(12) 0.0250(13) 0.0524(15) 0.0031(11) 0.0004(10) -0.0016(10)
O8 0.0321(12) 0.0368(14) 0.0334(12) -0.0007(10) 0.0067(10) 0.0025(10)
O9 0.077(2) 0.075(3) 0.082(2) 0.000(2) 0.029(2) -0.028(2)
O10 0.0278(11) 0.0290(13) 0.0328(12) 0.0013(9) 0.0085(9) -0.0005(9)
O11 0.0353(14) 0.112(3) 0.0333(14) 0.0189(16) 0.0090(11) 0.0193(16)
O13A 0.0295(11) 0.0456(15) 0.0287(11) 0.0070(10) 0.0033(9) 0.0123(10)
O13B 0.0272(11) 0.0432(14) 0.0314(11) 0.0039(10) 0.0084(9) 0.0093(10)
O14A 0.0298(11) 0.0574(17) 0.0303(12) 0.0119(11) 0.0067(9) 0.0136(11)
O14B 0.0440(14) 0.073(2) 0.0381(13) 0.0196(13) 0.0216(12) 0.0317(14)
O15A 0.0249(10) 0.0500(15) 0.0222(9) 0.0022(11) 0.0078(8) 0.0011(11)
O15B 0.0281(11) 0.0476(16) 0.0222(10) 0.0043(10) 0.0037(9) 0.0044(10)
O16A 0.0299(12) 0.132(3) 0.0182(10) -0.0046(15) 0.0027(9) -0.0087(17)
O16B 0.0272(11) 0.0617(19) 0.0221(10) 0.0039(11) 0.0086(9) 0.0055(11)
O17A 0.0302(11) 0.0629(18) 0.0243(10) 0.0002(12) 0.0100(9) 0.0006(12)
O17B 0.0389(14) 0.127(3) 0.0217(12) -0.0102(14) 0.0063(11) -0.0253(17)
O18A 0.0419(13) 0.079(2) 0.0175(10) 0.0035(12) 0.0063(10) 0.0238(14)
O18B 0.0327(11) 0.0464(14) 0.0240(10) -0.0064(11) 0.0111(9) -0.0027(12)
Co1 0.01789(17) 0.0218(2) 0.01515(16) 0.00097(14) 0.00343(13) 0.00148(14)
Co2 0.01784(17) 0.0226(2) 0.01568(17) -0.00055(15) 0.00374(14) 0.00052(15)

loop_
_atom_type_symbol
_atom_type_description
_atom_type_scat_dispersion_real
_atom_type_scat_dispersion_imag
_atom_type_scat_source
C C 0.0033 0.0016 'International Tables Vol C Tables 4.2.6.8 and 6.1.1.4'
H H 0.0000 0.0000 'International Tables Vol C Tables 4.2.6.8 and 6.1.1.4'
N N 0.0061 0.0033 'International Tables Vol C Tables 4.2.6.8 and 6.1.1.4'
O O 0.0106 0.0060 'International Tables Vol C Tables 4.2.6.8 and 6.1.1.4'
Co Co 0.3494 0.9721 'International Tables Vol C Tables 4.2.6.8 and 6.1.1.4'

loop_
_geom_angle_atom_site_label_1
_geom_angle_atom_site_label_2
_geom_angle_atom_site_label_3
_geom_angle
N1 C1 C2 106.7(2)
N1 C1 H1C 110.4
C2 C1 H1C 110.4
N1 C1 H1D 110.4
C2 C1 H1D 110.4
H1C C1 H1D 108.6
N2 C2 C1 106.7(3)
N2 C2 H2C 110.4
C1 C2 H2C 110.4
N2 C2 H2D 110.4
C1 C2 H2D 110.4
H2C C2 H2D 108.6
N3 C3 C4 107.3(2)
N3 C3 H3C 110.3
C4 C3 H3C 110.3
N3 C3 H3D 110.3
C4 C3 H3D 110.3
H3C C3 H3D 108.5
N4 C4 C3 106.4(2)
N4 C4 H4C 110.4
C3 C4 H4C 110.4
N4 C4 H4D 110.4
C3 C4 H4D 110.4
H4C C4 H4D 108.6
N5 C5 C6 107.0(2)
N5 C5 H5C 110.3
C6 C5 H5C 110.3
N5 C5 H5D 110.3
C6 C5 H5D 110.3
H5C C5 H5D 108.6
N6 C6 C5 106.5(3)
N6 C6 H6C 110.4
C5 C6 H6C 110.4
N6 C6 H6D 110.4
C5 C6 H6D 110.4
H6C C6 H6D 108.6
N7 C7 C8 107.1(2)
N7 C7 H7C 110.3
C8 C7 H7C 110.3
N7 C7 H7D 110.3
C8 C7 H7D 110.3
H7C C7 H7D 108.5
N8 C8 C7 108.2(2)
N8 C8 H8C 110.0
C7 C8 H8C 110.0
N8 C8 H8D 110.0
C7 C8 H8D 110.0
H8C C8 H8D 108.4
N9 C9 C10 107.5(3)
N9 C9 H9C 110.2
C10 C9 H9C 110.2
N9 C9 H9D 110.2
C10 C9 H9D 110.2
H9C C9 H9D 108.5
N10 C10 C9 107.1(3)
N10 C10 H10C 110.3
C9 C10 H10C 110.3
N10 C10 H10D 110.3
C9 C10 H10D 110.3
H10C C10 H10D 108.5
N11 C11 C12 107.8(3)
N11 C11 H11C 110.2
C12 C11 H11C 110.2
N11 C11 H11D 110.2
C12 C11 H11D 110.2
H11C C11 H11D 108.5
N12 C12 C11 106.4(2)
N12 C12 H12A 110.5
C11 C12 H12A 110.5
N12 C12 H12B 110.5
C11 C12 H12B 110.5
H12A C12 H12B 108.6
O13B C13 O13A 124.1(3)
O13B C13 C131 118.9(3)
O13A C13 C131 117.0(3)
O14B C14 O14A 124.7(3)
O14B C14 C132 119.5(3)
O14A C14 C132 115.8(3)
O15A C15 O15B 123.7(3)
O15A C15 C151 119.6(3)
O15B C15 C151 116.6(2)
O16B C16 O16A 123.4(3)
O16B C16 C152 119.9(3)
O16A C16 C152 116.7(3)
O17A C17 O17B 122.9(3)
O17A C17 C171 121.0(3)
O17B C17 C171 115.9(3)
O18A C18 O18B 123.2(3)
O18A C18 C172 116.6(2)
O18B C18 C172 120.2(3)
C132 C131 C13 123.3(3)
C132 C131 H131 118.3
C13 C131 H131 118.3
C131 C132 C14 122.9(3)
C131 C132 H132 118.5
C14 C132 H132 118.5
C152 C151 C15 125.0(3)
C152 C151 H151 117.5
C15 C151 H151 117.5
C151 C152 C16 123.3(3)
C151 C152 H152 118.4
C16 C152 H152 118.4
C172 C171 C17 123.9(3)
C172 C171 H171 118.1
C17 C171 H171 118.1
C171 C172 C18 125.3(3)
C171 C172 H172 117.3
C18 C172 H172 117.3
C1 N1 Co1 108.51(18)
C1 N1 H1A 110.0
Co1 N1 H1A 110.0
C1 N1 H1B 110.0
Co1 N1 H1B 110.0
H1A N1 H1B 108.4
C2 N2 Co1 108.99(18)
C2 N2 H2A 109.9
Co1 N2 H2A 109.9
C2 N2 H2B 109.9
Co1 N2 H2B 109.9
H2A N2 H2B 108.3
C3 N3 Co1 109.24(17)
C3 N3 H3A 109.8
Co1 N3 H3A 109.8
C3 N3 H3B 109.8
Co1 N3 H3B 109.8
H3A N3 H3B 108.3
C4 N4 Co1 109.24(18)
C4 N4 H4A 109.8
Co1 N4 H4A 109.8
C4 N4 H4B 109.8
Co1 N4 H4B 109.8
H4A N4 H4B 108.3
C5 N5 Co1 108.47(18)
C5 N5 H5A 110.0
Co1 N5 H5A 110.0
C5 N5 H5B 110.0
Co1 N5 H5B 110.0
H5A N5 H5B 108.4
C6 N6 Co1 108.71(18)
C6 N6 H6A 109.9
Co1 N6 H6A 109.9
C6 N6 H6B 109.9
Co1 N6 H6B 109.9
H6A N6 H6B 108.3
C7 N7 Co2 109.52(18)
C7 N7 H7A 109.8
Co2 N7 H7A 109.8
C7 N7 H7B 109.8
Co2 N7 H7B 109.8
H7A N7 H7B 108.2
C8 N8 Co2 108.90(18)
C8 N8 H8A 109.9
Co2 N8 H8A 109.9
C8 N8 H8B 109.9
Co2 N8 H8B 109.9
H8A N8 H8B 108.3
C9 N9 Co2 109.02(19)
C9 N9 H9A 109.9
Co2 N9 H9A 109.9
C9 N9 H9B 109.9
Co2 N9 H9B 109.9
H9A N9 H9B 108.3
C10 N10 Co2 108.34(18)
C10 N10 H10A 110.0
Co2 N10 H10A 110.0
C10 N10 H10B 110.0
Co2 N10 H10B 110.0
H10A N10 H10B 108.4
C11 N11 Co2 109.11(18)
C11 N11 H11A 109.9
Co2 N11 H11A 109.9
C11 N11 H11B 109.9
Co2 N11 H11B 109.9
H11A N11 H11B 108.3
C12 N12 Co2 108.83(18)
C12 N12 H12C 109.9
Co2 N12 H12C 109.9
C12 N12 H12D 109.9
Co2 N12 H12D 109.9
H12C N12 H12D 108.3
H1E O1 H1F 94(3)
H2E O2 H2F 104(3)
H3E O3 H3F 102(3)
H4E O4 H4F 109(3)
H5E O5 H5F 87(3)
H6E O6 H6F 93(3)
H7E O7 H7F 111(3)
H8E O8 H8F 109(3)
H9E O9 H9F 98(3)
H10E O10 H10F 109(3)
H11E O11 H11F 103(3)
N2 Co1 N6 92.72(10)
N2 Co1 N3 91.73(10)
N6 Co1 N3 174.30(11)
N2 Co1 N1 85.66(10)
N6 Co1 N1 91.86(10)
N3 Co1 N1 92.02(10)
N2 Co1 N4 175.18(11)
N6 Co1 N4 90.54(10)
N3 Co1 N4 85.25(10)
N1 Co1 N4 90.69(10)
N2 Co1 N5 89.76(10)
N6 Co1 N5 85.84(10)
N3 Co1 N5 90.63(10)
N1 Co1 N5 174.78(10)
N4 Co1 N5 94.02(11)
N12 Co2 N7 92.79(10)
N12 Co2 N9 175.58(10)
N7 Co2 N9 90.18(10)
N12 Co2 N11 85.81(10)
N7 Co2 N11 90.44(10)
N9 Co2 N11 90.91(10)
N12 Co2 N10 91.11(10)
N7 Co2 N10 175.15(11)
N9 Co2 N10 86.09(10)
N11 Co2 N10 92.72(10)
N12 Co2 N8 90.13(10)
N7 Co2 N8 86.02(10)
N9 Co2 N8 93.34(11)
N11 Co2 N8 174.47(10)
N10 Co2 N8 91.09(10)

loop_
_geom_bond_atom_site_label_1
_geom_bond_atom_site_label_2
_geom_bond_distance
C1 N1 1.490(4)
C1 C2 1.502(5)
C1 H1C 0.9700
C1 H1D 0.9700
C2 N2 1.489(4)
C2 H2C 0.9700
C2 H2D 0.9700
C3 N3 1.481(4)
C3 C4 1.505(4)
C3 H3C 0.9700
C3 H3D 0.9700
C4 N4 1.489(4)
C4 H4C 0.9700
C4 H4D 0.9700
C5 N5 1.492(4)
C5 C6 1.510(4)
C5 H5C 0.9700
C5 H5D 0.9700
C6 N6 1.482(4)
C6 H6C 0.9700
C6 H6D 0.9700
C7 N7 1.488(4)
C7 C8 1.510(4)
C7 H7C 0.9700
C7 H7D 0.9700
C8 N8 1.490(4)
C8 H8C 0.9700
C8 H8D 0.9700
C9 N9 1.486(4)
C9 C10 1.505(4)
C9 H9C 0.9700
C9 H9D 0.9700
C10 N10 1.487(4)
C10 H10C 0.9700
C10 H10D 0.9700
C11 N11 1.480(4)
C11 C12 1.508(4)
C11 H11C 0.9700
C11 H11D 0.9700
C12 N12 1.487(4)
C12 H12A 0.9700
C12 H12B 0.9700
C13 O13B 1.259(4)
C13 O13A 1.259(4)
C13 C131 1.499(4)
C14 O14B 1.245(4)
C14 O14A 1.273(4)
C14 C132 1.510(4)
C15 O15A 1.254(4)
C15 O15B 1.267(4)
C15 C151 1.490(4)
C16 O16B 1.247(4)
C16 O16A 1.258(4)
C16 C152 1.496(4)
C17 O17A 1.231(4)
C17 O17B 1.247(4)
C17 C171 1.508(4)
C18 O18A 1.250(4)
C18 O18B 1.257(4)
C18 C172 1.496(4)
C131 C132 1.318(4)
C131 H131 0.9300
C132 H132 0.9300
C151 C152 1.326(4)
C151 H151 0.9300
C152 H152 0.9300
C171 C172 1.318(4)
C171 H171 0.9300
C172 H172 0.9300
N1 Co1 1.972(2)
N1 H1A 0.9000
N1 H1B 0.9000
N2 Co1 1.962(2)
N2 H2A 0.9000
N2 H2B 0.9000
N3 Co1 1.969(2)
N3 H3A 0.9000
N3 H3B 0.9000
N4 Co1 1.972(2)
N4 H4A 0.9000
N4 H4B 0.9000
N5 Co1 1.972(2)
N5 H5A 0.9000
N5 H5B 0.9000
N6 Co1 1.969(2)
N6 H6A 0.9000
N6 H6B 0.9000
N7 Co2 1.965(2)
N7 H7A 0.9000
N7 H7B 0.9000
N8 Co2 1.975(2)
N8 H8A 0.9000
N8 H8B 0.9000
N9 Co2 1.966(2)
N9 H9A 0.9000
N9 H9B 0.9000
N10 Co2 1.967(2)
N10 H10A 0.9000
N10 H10B 0.9000
N11 Co2 1.966(2)
N11 H11A 0.9000
N11 H11B 0.9000
N12 Co2 1.963(2)
N12 H12C 0.9000
N12 H12D 0.9000
O1 H1E 0.909(19)
O1 H1F 0.868(18)
O2 H2E 0.893(18)
O2 H2F 0.879(19)
O3 H3E 0.882(19)
O3 H3F 0.897(18)
O4 H4E 0.870(18)
O4 H4F 0.897(18)
O5 H5E 0.925(19)
O5 H5F 0.898(19)
O6 H6E 0.932(18)
O6 H6F 0.907(19)
O7 H7E 0.881(19)
O7 H7F 0.870(18)
O8 H8E 0.892(18)
O8 H8F 0.885(18)
O9 H9E 0.946(19)
O9 H9F 0.948(18)
O10 H10E 0.857(18)
O10 H10F 0.887(18)
O11 H11E 0.899(18)
O11 H11F 0.880(18)
